data_1531917
loop_
_publ_author_name
'le Fur, E.'
'Pivan, J.Y.'

_publ_section_title
;
 Crystal structure of a rubidium zinc oxovanadium phosphate H Rb3 Zn V2 P4
 O17 with open structure containing P O4, H P O4 and P2 O7
;
_journal_name_full 'Solid State Sciences'
_journal_page_first 233
_journal_page_last 238
_journal_volume 4
_journal_year 2002
_chemical_formula_sum 'H O17 P4 Rb3 V2 Zn'
_chemical_name_systematic 'Rb3 Zn (V O)2 (P O4) (H P O4) (P2 O7)'
_space_group_IT_number 19
_symmetry_space_group_name_Hall 'P 2ac 2ab'
_symmetry_space_group_name_H-M 'P 21 21 21'
_cell_angle_alpha 90
_cell_angle_beta 90
_cell_angle_gamma 90
_cell_formula_units_Z 4
_cell_length_a 7.0989
_cell_length_b 9.5374
_cell_length_c 23.3016
_cell_volume 1577.636
_citation_journal_id_ASTM SSSCFJ
_cod_data_source_file leFur_SSSCFJ_2002_918.cif
_cod_data_source_block H1O17P4Rb3V2Zn1
_cod_original_formula_sum 'H1 O17 P4 Rb3 V2 Zn1'
_cod_database_code 1531917

loop_
_symmetry_equiv_pos_as_xyz
x,y,z
-x+1/2,-y,z+1/2
x+1/2,-y+1/2,-z
-x,y+1/2,-z+1/2

loop_
_atom_site_label
_atom_site_type_symbol
_atom_site_fract_x
_atom_site_fract_y
_atom_site_fract_z
_atom_site_occupancy
_atom_site_U_iso_or_equiv
P1 P+5 0.7411 0.6109 0.90231 1 0.0
Rb3 Rb+1 0.7794 0.92493 0.8367 1 0.0
O13 O-2 0.7862 0.1726 0.9716 1 0.0
V2 V+4 0.7752 0.52114 0.75576 1 0.0
O16 O-2 0.8094 0.463 0.691 1 0.0
Rb1 Rb+1 0.26985 0.10223 0.94212 1 0.0
O12 O-2 0.5386 0.6278 0.7373 1 0.0
Rb2 Rb+1 0.26362 0.65975 0.83811 1 0.0
O6 O-2 0.7178 0.6073 0.838 1 0.0
P3 P+5 0.5018 0.7463 0.69548 1 0.0
O15 O-2 0.6946 0.8246 0.6825 1 0.0
O2 O-2 0.9898 0.9407 0.7084 1 0.0
O10 O-2 0.7121 0.4636 0.9281 1 0.0
O8 O-2 0.3729 0.8533 0.7198 1 0.0
V1 V+4 0.043 0.7454 0.99106 1 0.0
O1 O-2 0.9263 0.6995 0.7464 1 0.0
O17 O-2 0.8218 0.0412 0.0625 1 0.0
Zn1 Zn+2 0.77986 0.22126 0.9018 1 0.0
O3 O-2 0.933 0.6735 0.9185 1 0.0
O11 O-2 0.5671 0.192 0.8619 1 0.0
O4 O-2 0.0835 0.7946 0.0732 1 0.0
O14 O-2 0.004 0.2344 0.8595 1 0.0
O9 O-2 0.2565 0.7848 0.9712 1 0.0
O5 O-2 0.9387 0.9357 0.9698 1 0.0
O7 O-2 0.0916 0.5438 0.0118 1 0.0
P4 P+5 0.9162 0.7965 0.69503 1 0.0
P2 P+5 0.7819 0.0252 0.99561 1 0.0
